data_7212305
loop_
_publ_author_name
'Krishnaswamy, Shobhana'
'Gonnade, Rajesh G.'
'Shashidhar, Mysore S.'
'Bhadbhade, Mohan M.'

_publ_section_title
;
 Helical self-assembly of molecules in pseudopolymorphs of racemic
 2,6-di-O-(4-halobenzoyl)-myo-inositol 1,3,5-orthoformates: clues for the
 construction of molecular assemblies for intermolecular acyl transfer
 reaction
;
_journal_issue 12
_journal_name_full CrystEngComm
_journal_page_first 4184
_journal_paper_doi 10.1039/b924482d
_journal_volume 12
_journal_year 2010
_chemical_formula_moiety 'C21 H16 Cl2 O8, 0.5(C6H6)2'
_chemical_formula_sum 'C27 H22 Cl2 O8'
_chemical_formula_weight 545.35
_chemical_name_common
;2,6-di-O-p-chlorobenzoyl-myo-inositol 1,3,5-orthoformate
benzene solvate
;
_chemical_name_systematic
;
2,6-di-O-p-chlorobenzoyl-myo-inositol 1,3,5-orthoformate
benzene solvate
;
_space_group_IT_number 15
_symmetry_cell_setting monoclinic
_symmetry_space_group_name_Hall '-C 2yc'
_symmetry_space_group_name_H-M 'C 1 2/c 1'
_atom_sites_solution_hydrogens geom
_atom_sites_solution_primary direct
_atom_sites_solution_secondary difmap
_audit_creation_method SHELXL-97
_cell_angle_alpha 90.00
_cell_angle_beta 129.72(3)
_cell_angle_gamma 90.00
_cell_formula_units_Z 8
_cell_length_a 32.22(3)
_cell_length_b 9.584(8)
_cell_length_c 21.386(19)
_cell_measurement_reflns_used 3327
_cell_measurement_temperature 133(2)
_cell_measurement_theta_max 27.33
_cell_measurement_theta_min 2.25
_cell_volume 5080(8)
_computing_cell_refinement 'BRUKER SAINT'
_computing_data_collection 'BRUKER SMART'
_computing_data_reduction 'BRUKER SAINT'
_computing_molecular_graphics 'SHELXTL, Ortep32, mercury 1.4.1'
_computing_publication_material 'SHELXTL, Platon'
_computing_structure_refinement 'SHELXL-97 (Sheldrick, 1997)'
_computing_structure_solution 'SHELXS-97 (Sheldrick, 1990)'
_diffrn_ambient_temperature 133(2)
_diffrn_measured_fraction_theta_full 0.990
_diffrn_measured_fraction_theta_max 0.990
_diffrn_measurement_device 'Bruker Smart APEX'
_diffrn_measurement_device_type 'CCD Area Detector'
_diffrn_measurement_method 'Phi and Omega Scan'
_diffrn_radiation_monochromator graphite
_diffrn_radiation_source 'fine-focus sealed tube'
_diffrn_radiation_type MoK\a
_diffrn_radiation_wavelength 0.71073
_diffrn_reflns_av_R_equivalents 0.1264
_diffrn_reflns_av_sigmaI/netI 0.1290
_diffrn_reflns_limit_h_max 38
_diffrn_reflns_limit_h_min -36
_diffrn_reflns_limit_k_max 11
_diffrn_reflns_limit_k_min -11
_diffrn_reflns_limit_l_max 25
_diffrn_reflns_limit_l_min -25
_diffrn_reflns_number 14943
_diffrn_reflns_theta_full 25.00
_diffrn_reflns_theta_max 25.00
_diffrn_reflns_theta_min 2.48
_exptl_absorpt_coefficient_mu 0.306
_exptl_absorpt_correction_T_max 0.9634
_exptl_absorpt_correction_T_min 0.8585
_exptl_absorpt_correction_type multi-scan
_exptl_absorpt_process_details 'bruker sadabs'
_exptl_crystal_colour colourless
_exptl_crystal_density_diffrn 1.426
_exptl_crystal_density_method 'not measured'
_exptl_crystal_description plate
_exptl_crystal_F_000 2256
_exptl_crystal_size_max 0.51
_exptl_crystal_size_mid 0.23
_exptl_crystal_size_min 0.12
_refine_diff_density_max 0.889
_refine_diff_density_min -0.418
_refine_diff_density_rms 0.098
_refine_ls_extinction_method none
_refine_ls_goodness_of_fit_ref 1.115
_refine_ls_hydrogen_treatment constr
_refine_ls_matrix_type full
_refine_ls_number_parameters 350
_refine_ls_number_reflns 4438
_refine_ls_number_restraints 114
_refine_ls_restrained_S_all 1.107
_refine_ls_R_factor_all 0.1790
_refine_ls_R_factor_gt 0.1154
_refine_ls_shift/su_max 0.000
_refine_ls_shift/su_mean 0.000
_refine_ls_structure_factor_coef Fsqd
_refine_ls_weighting_details 'calc w=1/[\s^2^(Fo^2^)+(0.0809P)^2^+41.1214P] where P=(Fo^2^+2Fc^2^)/3'
_refine_ls_weighting_scheme calc
_refine_ls_wR_factor_gt 0.2338
_refine_ls_wR_factor_ref 0.2626
_reflns_number_gt 2776
_reflns_number_total 4438
_reflns_threshold_expression >2sigma(I)
_cod_data_source_file b924482d.txt
_cod_data_source_block 3K
_cod_depositor_comments
;
The following automatic conversions were performed:

'_symmetry_cell_setting' value 'Monoclinic' changed to 'monoclinic'
according to /home/saulius/struct/CIF-dictionaries/cif_core.dic
dictionary named 'cif_core.dic' version 2.4.2 from 2011-04-26.

Automatic conversion script
Id: cif_fix_values 1891 2012-01-12 08:04:46Z andrius 
;
_cod_original_sg_symbol_H-M C2/c
_cod_database_code 7212305

loop_
_symmetry_equiv_pos_as_xyz
'x, y, z'
'-x, y, -z+1/2'
'x+1/2, y+1/2, z'
'-x+1/2, y+1/2, -z+1/2'
'-x, -y, -z'
'x, -y, z-1/2'
'-x+1/2, -y+1/2, -z'
'x+1/2, -y+1/2, z-1/2'

loop_
_atom_site_label
_atom_site_type_symbol
_atom_site_fract_x
_atom_site_fract_y
_atom_site_fract_z
_atom_site_U_iso_or_equiv
_atom_site_adp_type
_atom_site_occupancy
_atom_site_symmetry_multiplicity
_atom_site_calc_flag
_atom_site_refinement_flags
_atom_site_disorder_assembly
_atom_site_disorder_group
Cl1 Cl 0.15018(8) 0.97897(18) 0.52936(11) 0.0373(5) Uani 1 1 d . . .
Cl2 Cl 0.54082(10) 0.3242(4) 0.48804(17) 0.0924(11) Uani 1 1 d . . .
O1 O 0.1721(2) 0.2089(5) 0.3357(3) 0.0318(12) Uani 1 1 d . . .
O2 O 0.19563(19) 0.4982(4) 0.3565(3) 0.0257(11) Uani 1 1 d . . .
O3 O 0.11852(18) 0.3274(5) 0.2133(3) 0.0319(12) Uani 1 1 d . . .
O4 O 0.22538(19) 0.3666(4) 0.2017(3) 0.0261(11) Uani 1 1 d . . .
H4A H 0.2431 0.3080 0.1980 0.039 Uiso 1 1 calc R . .
O5 O 0.14965(19) 0.1043(5) 0.2199(3) 0.0337(12) Uani 1 1 d . . .
O6 O 0.29072(17) 0.2053(4) 0.3474(2) 0.0236(10) Uani 1 1 d . . .
O7 O 0.21337(19) 0.6853(5) 0.3146(3) 0.0303(12) Uani 1 1 d . . .
O8 O 0.3350(2) 0.0869(6) 0.4642(3) 0.0526(16) Uani 1 1 d . . .
C1 C 0.2216(3) 0.2656(6) 0.3584(4) 0.0213(14) Uani 1 1 d . . .
H1 H 0.2492 0.2740 0.4189 0.026 Uiso 1 1 calc R . .
C2 C 0.2105(3) 0.4078(6) 0.3189(4) 0.0190(14) Uani 1 1 d . . .
H2 H 0.2434 0.4441 0.3289 0.023 Uiso 1 1 calc R . .
C3 C 0.1640(3) 0.3926(6) 0.2285(4) 0.0212(14) Uani 1 1 d . . .
H3 H 0.1535 0.4864 0.2019 0.025 Uiso 1 1 calc R . .
C4 C 0.1829(3) 0.2985(7) 0.1922(4) 0.0262(15) Uani 1 1 d . . .
H4 H 0.1522 0.2854 0.1329 0.031 Uiso 1 1 calc R . .
C5 C 0.1973(3) 0.1558(6) 0.2352(4) 0.0256(15) Uani 1 1 d . . .
H5 H 0.2084 0.0895 0.2121 0.031 Uiso 1 1 calc R . .
C6 C 0.2409(3) 0.1623(6) 0.3266(4) 0.0246(15) Uani 1 1 d . . .
H6 H 0.2455 0.0678 0.3502 0.029 Uiso 1 1 calc R . .
C7 C 0.1318(3) 0.1980(8) 0.2508(5) 0.0357(17) Uani 1 1 d . . .
H7 H 0.0988 0.1575 0.2389 0.043 Uiso 1 1 calc R . .
C8 C 0.1998(3) 0.6370(7) 0.3512(4) 0.0249(15) Uani 1 1 d . . .
C9 C 0.1861(3) 0.7172(6) 0.3945(4) 0.0248(15) Uani 1 1 d . . .
C10 C 0.1791(3) 0.8599(7) 0.3821(4) 0.0326(18) Uani 1 1 d . . .
H10 H 0.1824 0.9026 0.3453 0.039 Uiso 1 1 calc R . .
C11 C 0.1676(3) 0.9404(6) 0.4222(4) 0.0325(18) Uani 1 1 d . . .
H11 H 0.1618 1.0379 0.4126 0.039 Uiso 1 1 calc R . .
C12 C 0.1645(3) 0.8769(7) 0.4769(4) 0.0293(17) Uani 1 1 d . . .
C13 C 0.1707(3) 0.7354(7) 0.4903(4) 0.0310(17) Uani 1 1 d . . .
H13 H 0.1674 0.6933 0.5272 0.037 Uiso 1 1 calc R . .
C14 C 0.1818(3) 0.6555(7) 0.4483(4) 0.0305(17) Uani 1 1 d . . .
H14 H 0.1866 0.5575 0.4568 0.037 Uiso 1 1 calc R . .
C15 C 0.3357(3) 0.1573(7) 0.4181(4) 0.0284(16) Uani 1 1 d . . .
C16 C 0.3856(3) 0.1973(7) 0.4322(4) 0.0260(15) Uani 1 1 d . . .
C17 C 0.4350(3) 0.1480(9) 0.4996(5) 0.048(2) Uani 1 1 d . . .
H17 H 0.4360 0.0875 0.5358 0.058 Uiso 1 1 calc R . .
C18 C 0.4828(4) 0.1824(11) 0.5168(6) 0.064(3) Uani 1 1 d . . .
H18 H 0.5160 0.1438 0.5626 0.077 Uiso 1 1 calc R . .
C19 C 0.4810(3) 0.2744(10) 0.4657(5) 0.048(2) Uani 1 1 d . . .
C20 C 0.4322(3) 0.3252(10) 0.3974(5) 0.051(2) Uani 1 1 d . . .
H20 H 0.4313 0.3858 0.3614 0.062 Uiso 1 1 calc R . .
C21 C 0.3847(3) 0.2889(8) 0.3809(4) 0.0346(18) Uani 1 1 d . . .
H21 H 0.3514 0.3263 0.3345 0.042 Uiso 1 1 calc R . .
C22 C 0.0514(7) 0.5605(17) 0.2753(11) 0.162(6) Uani 1 1 d DU . .
H22 H 0.0873 0.5526 0.2947 0.195 Uiso 1 1 calc R . .
C23 C 0.0090(7) 0.5660(13) 0.1930(10) 0.153(5) Uani 1 1 d DU . .
H23 H 0.0144 0.5692 0.1542 0.183 Uiso 1 1 calc R . .
C24 C -0.0419(7) 0.5665(16) 0.1704(11) 0.148(5) Uani 1 1 d DU . .
H24 H -0.0722 0.5713 0.1141 0.177 Uiso 1 1 calc R . .
C25 C -0.0226(8) -0.0364(19) 0.2028(18) 0.130(7) Uani 0.50 1 d PGDU A 1
H25 H -0.0397 -0.1142 0.1673 0.156 Uiso 0.50 1 calc PR A 1
C26 C -0.0137(8) 0.085(3) 0.1772(14) 0.127(7) Uani 0.50 1 d PGDU A 1
H26 H -0.0246 0.0895 0.1241 0.152 Uiso 0.50 1 calc PR A 1
C27 C 0.0114(8) 0.1985(18) 0.2292(17) 0.127(7) Uani 0.50 1 d PGDU A 1
H27 H 0.0175 0.2812 0.2116 0.153 Uiso 0.50 1 calc PR A 1
C28 C 0.0274(7) 0.191(2) 0.3068(16) 0.131(7) Uani 0.50 1 d PGDU A 1
H28 H 0.0445 0.2692 0.3423 0.157 Uiso 0.50 1 calc PR A 1
C29 C 0.0184(8) 0.070(3) 0.3324(14) 0.132(7) Uani 0.50 1 d PGDU A 1
H29 H 0.0294 0.0655 0.3855 0.158 Uiso 0.50 1 calc PR A 1
C30 C -0.0066(9) -0.0435(19) 0.2804(19) 0.130(7) Uani 0.50 1 d PGDU A 1
H30 H -0.0127 -0.1262 0.2980 0.156 Uiso 0.50 1 calc PR A 1

loop_
_atom_site_aniso_label
_atom_site_aniso_U_11
_atom_site_aniso_U_22
_atom_site_aniso_U_33
_atom_site_aniso_U_23
_atom_site_aniso_U_13
_atom_site_aniso_U_12
Cl1 0.0514(12) 0.0293(10) 0.0481(11) -0.0111(8) 0.0396(10) -0.0005(9)
Cl2 0.0352(14) 0.157(3) 0.0712(17) 0.0259(19) 0.0275(13) -0.0046(17)
O1 0.048(3) 0.020(3) 0.047(3) 0.001(2) 0.040(3) -0.008(2)
O2 0.051(3) 0.009(2) 0.043(3) -0.0034(19) 0.042(3) -0.006(2)
O3 0.026(3) 0.026(3) 0.045(3) -0.001(2) 0.023(2) -0.001(2)
O4 0.045(3) 0.014(2) 0.041(3) 0.003(2) 0.038(3) 0.004(2)
O5 0.033(3) 0.019(3) 0.048(3) -0.014(2) 0.025(3) -0.014(2)
O6 0.027(3) 0.019(2) 0.025(2) 0.0038(19) 0.016(2) 0.004(2)
O7 0.054(3) 0.020(2) 0.046(3) 0.002(2) 0.045(3) 0.001(2)
O8 0.053(4) 0.056(4) 0.048(3) 0.026(3) 0.032(3) 0.002(3)
C1 0.032(4) 0.012(3) 0.029(3) -0.002(3) 0.024(3) -0.001(3)
C2 0.030(4) 0.010(3) 0.027(3) 0.000(3) 0.023(3) 0.001(3)
C3 0.026(4) 0.013(3) 0.031(4) 0.003(3) 0.021(3) 0.002(3)
C4 0.033(4) 0.023(4) 0.031(4) -0.001(3) 0.024(3) 0.003(3)
C5 0.031(4) 0.010(3) 0.037(4) -0.012(3) 0.022(3) -0.010(3)
C6 0.029(4) 0.012(3) 0.037(4) -0.002(3) 0.023(3) -0.004(3)
C7 0.035(5) 0.033(4) 0.045(4) 0.000(4) 0.028(4) -0.005(4)
C8 0.037(4) 0.018(3) 0.030(4) 0.001(3) 0.026(4) -0.001(3)
C9 0.042(4) 0.012(3) 0.038(4) -0.003(3) 0.033(4) -0.003(3)
C10 0.055(5) 0.015(4) 0.052(5) 0.005(3) 0.045(4) 0.000(3)
C11 0.060(5) 0.008(3) 0.051(5) 0.001(3) 0.045(5) 0.000(3)
C12 0.047(5) 0.019(4) 0.041(4) -0.009(3) 0.037(4) -0.001(3)
C13 0.053(5) 0.026(4) 0.035(4) 0.003(3) 0.038(4) -0.001(4)
C14 0.058(5) 0.016(3) 0.043(4) -0.004(3) 0.043(4) -0.007(3)
C15 0.034(4) 0.026(4) 0.024(4) -0.005(3) 0.018(4) -0.006(3)
C16 0.031(4) 0.016(3) 0.024(3) -0.002(3) 0.015(3) 0.003(3)
C17 0.039(5) 0.057(6) 0.036(4) 0.013(4) 0.018(4) 0.001(4)
C18 0.040(6) 0.085(8) 0.054(6) 0.023(5) 0.024(5) 0.013(5)
C19 0.029(5) 0.067(6) 0.039(4) 0.002(4) 0.018(4) -0.008(4)
C20 0.029(5) 0.072(6) 0.044(5) 0.021(5) 0.019(4) 0.001(5)
C21 0.036(5) 0.033(4) 0.031(4) 0.007(3) 0.019(4) 0.002(4)
C22 0.141(9) 0.179(10) 0.134(9) 0.000(9) 0.072(8) -0.027(9)
C23 0.140(9) 0.170(9) 0.125(8) -0.008(7) 0.074(7) -0.013(8)
C24 0.137(9) 0.173(10) 0.121(8) -0.019(8) 0.076(8) 0.025(9)
C25 0.127(10) 0.136(10) 0.117(9) 0.009(9) 0.074(8) -0.005(8)
C26 0.125(10) 0.133(10) 0.116(9) 0.007(9) 0.075(8) -0.006(9)
C27 0.125(10) 0.130(10) 0.123(9) 0.008(9) 0.077(8) 0.001(8)
C28 0.130(10) 0.132(10) 0.120(9) 0.001(9) 0.075(8) 0.006(8)
C29 0.129(10) 0.137(10) 0.120(9) 0.003(9) 0.075(8) 0.007(9)
C30 0.128(10) 0.137(10) 0.119(9) 0.008(9) 0.076(8) 0.001(8)

loop_
_atom_type_symbol
_atom_type_description
_atom_type_scat_dispersion_real
_atom_type_scat_dispersion_imag
_atom_type_scat_source
C C 0.0033 0.0016 'International Tables Vol C Tables 4.2.6.8 and 6.1.1.4'
H H 0.0000 0.0000 'International Tables Vol C Tables 4.2.6.8 and 6.1.1.4'
Cl Cl 0.1484 0.1585 'International Tables Vol C Tables 4.2.6.8 and 6.1.1.4'
O O 0.0106 0.0060 'International Tables Vol C Tables 4.2.6.8 and 6.1.1.4'

loop_
_geom_angle_atom_site_label_1
_geom_angle_atom_site_label_2
_geom_angle_atom_site_label_3
_geom_angle
_geom_angle_site_symmetry_1
_geom_angle_site_symmetry_3
C7 O1 C1 111.9(5) . .
C8 O2 C2 117.1(4) . .
C7 O3 C3 111.5(5) . .
C4 O4 H4A 109.5 . .
C7 O5 C5 111.3(5) . .
C15 O6 C6 116.3(5) . .
O1 C1 C2 109.5(5) . .
O1 C1 C6 106.3(5) . .
C2 C1 C6 110.4(5) . .
O1 C1 H1 110.2 . .
C2 C1 H1 110.2 . .
C6 C1 H1 110.2 . .
O2 C2 C3 110.9(5) . .
O2 C2 C1 105.7(4) . .
C3 C2 C1 108.2(5) . .
O2 C2 H2 110.7 . .
C3 C2 H2 110.7 . .
C1 C2 H2 110.7 . .
O3 C3 C2 111.5(5) . .
O3 C3 C4 107.9(5) . .
C2 C3 C4 108.2(5) . .
O3 C3 H3 109.8 . .
C2 C3 H3 109.8 . .
C4 C3 H3 109.8 . .
O4 C4 C5 115.4(5) . .
O4 C4 C3 108.3(5) . .
C5 C4 C3 106.4(5) . .
O4 C4 H4 108.8 . .
C5 C4 H4 108.8 . .
C3 C4 H4 108.8 . .
O5 C5 C6 106.4(5) . .
O5 C5 C4 107.3(5) . .
C6 C5 C4 114.3(5) . .
O5 C5 H5 109.6 . .
C6 C5 H5 109.6 . .
C4 C5 H5 109.6 . .
O6 C6 C5 110.2(5) . .
O6 C6 C1 111.6(5) . .
C5 C6 C1 107.0(5) . .
O6 C6 H6 109.3 . .
C5 C6 H6 109.3 . .
C1 C6 H6 109.3 . .
O3 C7 O1 111.7(6) . .
O3 C7 O5 111.1(5) . .
O1 C7 O5 109.3(6) . .
O3 C7 H7 108.2 . .
O1 C7 H7 108.2 . .
O5 C7 H7 108.2 . .
O7 C8 O2 122.0(6) . .
O7 C8 C9 125.9(6) . .
O2 C8 C9 112.2(5) . .
C14 C9 C10 119.6(6) . .
C14 C9 C8 122.1(6) . .
C10 C9 C8 118.2(6) . .
C11 C10 C9 120.8(6) . .
C11 C10 H10 119.6 . .
C9 C10 H10 119.6 . .
C10 C11 C12 118.6(6) . .
C10 C11 H11 120.7 . .
C12 C11 H11 120.7 . .
C13 C12 C11 122.4(6) . .
C13 C12 Cl1 118.5(5) . .
C11 C12 Cl1 119.1(5) . .
C12 C13 C14 118.0(6) . .
C12 C13 H13 121.0 . .
C14 C13 H13 121.0 . .
C9 C14 C13 120.6(6) . .
C9 C14 H14 119.7 . .
C13 C14 H14 119.7 . .
O8 C15 O6 122.7(7) . .
O8 C15 C16 124.2(7) . .
O6 C15 C16 113.0(5) . .
C17 C16 C21 118.0(7) . .
C17 C16 C15 120.0(6) . .
C21 C16 C15 121.9(6) . .
C18 C17 C16 123.0(8) . .
C18 C17 H17 118.5 . .
C16 C17 H17 118.5 . .
C17 C18 C19 118.1(8) . .
C17 C18 H18 121.0 . .
C19 C18 H18 121.0 . .
C18 C19 C20 120.4(8) . .
C18 C19 Cl2 118.9(7) . .
C20 C19 Cl2 120.7(6) . .
C21 C20 C19 120.7(7) . .
C21 C20 H20 119.7 . .
C19 C20 H20 119.7 . .
C20 C21 C16 119.8(7) . .
C20 C21 H21 120.1 . .
C16 C21 H21 120.1 . .
C23 C22 C24 120.1(17) . 2
C23 C22 H22 119.9 . .
C24 C22 H22 119.9 2 .
C22 C23 C24 115.7(17) . .
C22 C23 H23 122.2 . .
C24 C23 H23 122.2 . .
C22 C24 C23 124.0(17) 2 .
C22 C24 H24 118.0 2 .
C23 C24 H24 118.0 . .
C26 C25 C30 120.0 . .
C26 C25 H25 120.0 . .
C30 C25 H25 120.0 . .
C27 C26 C25 120.0 . .
C27 C26 H26 120.0 . .
C25 C26 H26 120.0 . .
C26 C27 C28 120.0 . .
C26 C27 H27 120.0 . .
C28 C27 H27 120.0 . .
C29 C28 C27 120.0 . .
C29 C28 H28 120.0 . .
C27 C28 H28 120.0 . .
C28 C29 C30 120.0 . .
C28 C29 H29 120.0 . .
C30 C29 H29 120.0 . .
C29 C30 C25 120.0 . .
C29 C30 H30 120.0 . .
C25 C30 H30 120.0 . .

loop_
_geom_bond_atom_site_label_1
_geom_bond_atom_site_label_2
_geom_bond_distance
_geom_bond_site_symmetry_2
Cl1 C12 1.759(6) .
Cl2 C19 1.729(8) .
O1 C7 1.407(9) .
O1 C1 1.442(8) .
O2 C8 1.349(8) .
O2 C2 1.454(7) .
O3 C7 1.388(8) .
O3 C3 1.428(7) .
O4 C4 1.409(8) .
O4 H4A 0.8400 .
O5 C7 1.434(8) .
O5 C5 1.439(8) .
O6 C15 1.341(8) .
O6 C6 1.425(7) .
O7 C8 1.207(7) .
O8 C15 1.207(8) .
C1 C2 1.520(8) .
C1 C6 1.541(8) .
C1 H1 1.0000 .
C2 C3 1.517(9) .
C2 H2 1.0000 .
C3 C4 1.546(8) .
C3 H3 1.0000 .
C4 C5 1.544(9) .
C4 H4 1.0000 .
C5 C6 1.512(9) .
C5 H5 1.0000 .
C6 H6 1.0000 .
C7 H7 1.0000 .
C8 C9 1.470(8) .
C9 C14 1.376(8) .
C9 C10 1.385(9) .
C10 C11 1.371(9) .
C10 H10 0.9500 .
C11 C12 1.376(9) .
C11 H11 0.9500 .
C12 C13 1.374(9) .
C13 C14 1.393(9) .
C13 H13 0.9500 .
C14 H14 0.9500 .
C15 C16 1.484(10) .
C16 C17 1.379(10) .
C16 C21 1.391(9) .
C17 C18 1.375(12) .
C17 H17 0.9500 .
C18 C19 1.378(12) .
C18 H18 0.9500 .
C19 C20 1.382(11) .
C20 C21 1.377(10) .
C20 H20 0.9500 .
C21 H21 0.9500 .
C22 C23 1.38(3) .
C22 C24 1.38(3) 2
C22 H22 0.9500 .
C23 C24 1.38(4) .
C23 H23 0.9500 .
C24 C22 1.38(3) 2
C24 H24 0.9500 .
C25 C26 1.3900 .
C25 C30 1.3900 .
C25 H25 0.9500 .
C26 C27 1.3900 .
C26 H26 0.9500 .
C27 C28 1.3900 .
C27 H27 0.9500 .
C28 C29 1.3900 .
C28 H28 0.9500 .
C29 C30 1.3900 .
C29 H29 0.9500 .
C30 H30 0.9500 .

loop_
_geom_hbond_atom_site_label_D
_geom_hbond_atom_site_label_H
_geom_hbond_atom_site_label_A
_geom_hbond_distance_DH
_geom_hbond_distance_HA
_geom_hbond_distance_DA
_geom_hbond_angle_DHA
_geom_hbond_site_symmetry_A
O4 H4A O7 0.84 1.98 2.813(6) 174.4 4_545
C11 H11 O1 0.95 2.49 3.227(8) 134.6 1_565
C14 H14 O8 0.95 2.60 3.239(8) 125.1 7_556

loop_
_geom_torsion_atom_site_label_1
_geom_torsion_atom_site_label_2
_geom_torsion_atom_site_label_3
_geom_torsion_atom_site_label_4
_geom_torsion
_geom_torsion_site_symmetry_1
_geom_torsion_site_symmetry_4
C7 O1 C1 C2 57.5(6) . .
C7 O1 C1 C6 -61.8(6) . .
C8 O2 C2 C3 -82.8(7) . .
C8 O2 C2 C1 160.2(5) . .
O1 C1 C2 O2 66.4(6) . .
C6 C1 C2 O2 -176.8(5) . .
O1 C1 C2 C3 -52.3(6) . .
C6 C1 C2 C3 64.4(7) . .
C7 O3 C3 C2 -56.8(6) . .
C7 O3 C3 C4 61.8(6) . .
O2 C2 C3 O3 -62.9(6) . .
C1 C2 C3 O3 52.6(6) . .
O2 C2 C3 C4 178.7(5) . .
C1 C2 C3 C4 -65.8(6) . .
O3 C3 C4 O4 175.8(5) . .
C2 C3 C4 O4 -63.5(6) . .
O3 C3 C4 C5 -59.5(7) . .
C2 C3 C4 C5 61.2(6) . .
C7 O5 C5 C6 62.8(7) . .
C7 O5 C5 C4 -60.0(6) . .
O4 C4 C5 O5 179.0(5) . .
C3 C4 C5 O5 58.8(6) . .
O4 C4 C5 C6 61.2(7) . .
C3 C4 C5 C6 -59.0(7) . .
C15 O6 C6 C5 -150.4(5) . .
C15 O6 C6 C1 90.7(6) . .
O5 C5 C6 O6 176.8(5) . .
C4 C5 C6 O6 -64.9(7) . .
O5 C5 C6 C1 -61.6(6) . .
C4 C5 C6 C1 56.7(7) . .
O1 C1 C6 O6 -178.4(5) . .
C2 C1 C6 O6 62.9(7) . .
O1 C1 C6 C5 60.9(6) . .
C2 C1 C6 C5 -57.8(7) . .
C3 O3 C7 O1 60.3(7) . .
C3 O3 C7 O5 -62.0(7) . .
C1 O1 C7 O3 -61.4(7) . .
C1 O1 C7 O5 61.9(7) . .
C5 O5 C7 O3 61.4(7) . .
C5 O5 C7 O1 -62.2(7) . .
C2 O2 C8 O7 2.6(9) . .
C2 O2 C8 C9 -177.4(5) . .
O7 C8 C9 C14 -166.4(7) . .
O2 C8 C9 C14 13.7(10) . .
O7 C8 C9 C10 11.5(11) . .
O2 C8 C9 C10 -168.5(6) . .
C14 C9 C10 C11 -0.5(12) . .
C8 C9 C10 C11 -178.4(7) . .
C9 C10 C11 C12 1.7(12) . .
C10 C11 C12 C13 -2.4(12) . .
C10 C11 C12 Cl1 179.6(6) . .
C11 C12 C13 C14 1.8(12) . .
Cl1 C12 C13 C14 179.8(6) . .
C10 C9 C14 C13 -0.1(11) . .
C8 C9 C14 C13 177.7(7) . .
C12 C13 C14 C9 -0.5(11) . .
C6 O6 C15 O8 -3.5(9) . .
C6 O6 C15 C16 175.4(5) . .
O8 C15 C16 C17 3.2(11) . .
O6 C15 C16 C17 -175.6(6) . .
O8 C15 C16 C21 -174.1(7) . .
O6 C15 C16 C21 7.1(9) . .
C21 C16 C17 C18 -1.7(12) . .
C15 C16 C17 C18 -179.2(8) . .
C16 C17 C18 C19 2.5(14) . .
C17 C18 C19 C20 -2.7(15) . .
C17 C18 C19 Cl2 177.7(7) . .
C18 C19 C20 C21 2.4(14) . .
Cl2 C19 C20 C21 -178.0(7) . .
C19 C20 C21 C16 -1.6(13) . .
C17 C16 C21 C20 1.3(11) . .
C15 C16 C21 C20 178.7(7) . .
C24 C22 C23 C24 -4.9(15) 2 .
C22 C23 C24 C22 -0.7(16) . 2
C30 C25 C26 C27 0.0 . .
C25 C26 C27 C28 0.0 . .
C26 C27 C28 C29 0.0 . .
C27 C28 C29 C30 0.0 . .
C28 C29 C30 C25 0.0 . .
C26 C25 C30 C29 0.0 . .
